data_2015173
loop_
_publ_author_name
'Karl W. T\"ornroos'
'Dmitry Chernyshov'
'Marc Hostettler'
'Hans-Beat B\"urgi'

_publ_section_title
;
 Co-crystallized <i>cis</i> and <i>trans</i> isomers of
 dichlorobis(2-picolylamine)iron(II)
;
_journal_coeditor_code LN1183
_journal_issue 10
_journal_name_full 'Acta Crystallographica Section C'
_journal_page_first m450
_journal_page_last m452
_journal_paper_doi 10.1107/S0108270105028167
_journal_volume 61
_journal_year 2005
_chemical_formula_iupac '[Fe Cl2 (C6 H8 N2)2]'
_chemical_formula_moiety 'C12 H16 Cl2 Fe N4'
_chemical_formula_sum 'C12 H16 Cl2 Fe N4'
_chemical_formula_weight 343.04
_chemical_name_common dichlorobis(2-picolylamine)iron(II)
_chemical_name_systematic
;
cis/trans-dichlorobis(2-picolylamine)iron(II)
;
_space_group_IT_number 15
_symmetry_cell_setting monoclinic
_symmetry_space_group_name_Hall '-C 2yc'
_symmetry_space_group_name_H-M 'C 1 2/c 1'
_atom_sites_solution_hydrogens geom
_atom_sites_solution_primary direct
_atom_sites_solution_secondary difmap
_cell_angle_alpha 90.00
_cell_angle_beta 107.5650(10)
_cell_angle_gamma 90.00
_cell_formula_units_Z 8
_cell_length_a 26.626(2)
_cell_length_b 6.6818(5)
_cell_length_c 16.8821(13)
_cell_measurement_reflns_used 2031
_cell_measurement_temperature 150(2)
_cell_measurement_theta_max 27.878
_cell_measurement_theta_min 2.553
_cell_volume 2863.5(4)
_computing_cell_refinement 'SAINT (Bruker, 2001)'
_computing_data_collection 'SMART (Bruker, 1999)'
_computing_data_reduction SAINT
_computing_molecular_graphics 'SHELXTL (Sheldrick, 2000)'
_computing_publication_material 'PLATON (Spek, 2003)'
_computing_structure_refinement 'SHELXL97 (Sheldrick, 1997)'
_computing_structure_solution 'SHELXS97 (Sheldrick, 1997)'
_diffrn_ambient_temperature 150(2)
_diffrn_measured_fraction_theta_full 1.0
_diffrn_measured_fraction_theta_max 0.939
_diffrn_measurement_device_type 'Siemens SMART 1K CCD area-detector'
_diffrn_measurement_method \w
_diffrn_radiation_monochromator graphite
_diffrn_radiation_source 'normal-focus sealed tube'
_diffrn_radiation_type MoK\a
_diffrn_radiation_wavelength 0.71073
_diffrn_reflns_av_R_equivalents 0.0253
_diffrn_reflns_av_sigmaI/netI 0.0223
_diffrn_reflns_limit_h_max 34
_diffrn_reflns_limit_h_min -33
_diffrn_reflns_limit_k_max 8
_diffrn_reflns_limit_k_min -8
_diffrn_reflns_limit_l_max 21
_diffrn_reflns_limit_l_min -22
_diffrn_reflns_number 14985
_diffrn_reflns_theta_full 25.0
_diffrn_reflns_theta_max 28.06
_diffrn_reflns_theta_min 2.53
_diffrn_standards_interval_count 0
_diffrn_standards_interval_time 0
_diffrn_standards_number 0
_exptl_absorpt_coefficient_mu 1.417
_exptl_absorpt_correction_T_max 0.775
_exptl_absorpt_correction_T_min 0.671
_exptl_absorpt_correction_type multi-scan
_exptl_absorpt_process_details '(SADABS; Sheldrick, 2003)'
_exptl_crystal_colour yellow
_exptl_crystal_density_diffrn 1.591
_exptl_crystal_density_method 'not measured'
_exptl_crystal_description 'irregular prism'
_exptl_crystal_F_000 1408
_exptl_crystal_size_max 0.35
_exptl_crystal_size_mid 0.25
_exptl_crystal_size_min 0.18
_refine_diff_density_max 0.393
_refine_diff_density_min -0.227
_refine_ls_extinction_method none
_refine_ls_goodness_of_fit_ref 1.037
_refine_ls_hydrogen_treatment constr
_refine_ls_matrix_type full
_refine_ls_number_parameters 174
_refine_ls_number_reflns 3276
_refine_ls_number_restraints 0
_refine_ls_restrained_S_all 1.037
_refine_ls_R_factor_all 0.0389
_refine_ls_R_factor_gt 0.0266
_refine_ls_shift/su_max 0.001
_refine_ls_shift/su_mean 0.000
_refine_ls_structure_factor_coef Fsqd
_refine_ls_weighting_details 'calc w = 1/[\s^2^(Fo^2^)+(0.0302P)^2^+2.1803P] where P = (Fo^2^+2Fc^2^)/3'
_refine_ls_weighting_scheme calc
_refine_ls_wR_factor_gt 0.0591
_refine_ls_wR_factor_ref 0.0630
_reflns_number_gt 2676
_reflns_number_total 3276
_reflns_threshold_expression I>2\s(I)
_cod_data_source_file ln1183.cif
_cod_data_source_block I
_cod_original_sg_symbol_H-M 'C 2/c'
_cod_database_code 2015173
_cod_database_fobs_code 2015173

loop_
_symmetry_equiv_pos_as_xyz
'x, y, z'
'-x, y, -z+1/2'
'x+1/2, y+1/2, z'
'-x+1/2, y+1/2, -z+1/2'
'-x, -y, -z'
'x, -y, z-1/2'
'-x+1/2, -y+1/2, -z'
'x+1/2, -y+1/2, z-1/2'

loop_
_atom_site_label
_atom_site_fract_x
_atom_site_fract_y
_atom_site_fract_z
_atom_site_U_iso_or_equiv
_atom_site_adp_type
_atom_site_calc_flag
_atom_site_refinement_flags
_atom_site_occupancy
_atom_site_disorder_assembly
_atom_site_disorder_group
_atom_site_type_symbol
Fe1 0.2500 0.7500 0.0000 0.01732(9) Uani d S 1 . . Fe
Cl1 0.312318(16) 1.01509(6) 0.07476(2) 0.02246(10) Uani d . 1 . . Cl
N1 0.31203(5) 0.5213(2) 0.03628(8) 0.0204(3) Uani d . 1 . . N
H1A 0.3406 0.5726 0.0766 0.024 Uiso calc R 1 . . H
H1B 0.2997 0.4129 0.0584 0.024 Uiso calc R 1 . . H
C1 0.18185(7) 0.8894(3) 0.10330(10) 0.0199(3) Uani d . 1 . . C
N2 0.21563(5) 0.7419(2) 0.10159(8) 0.0194(3) Uani d . 1 . . N
C2 0.15885(7) 0.9035(3) 0.16724(11) 0.0243(4) Uani d . 1 . . C
H2 0.1347 1.0082 0.1671 0.029 Uiso calc R 1 . . H
C3 0.17136(7) 0.7647(3) 0.23059(11) 0.0264(4) Uani d . 1 . . C
H3 0.1561 0.7731 0.2746 0.032 Uiso calc R 1 . . H
C4 0.20654(7) 0.6129(3) 0.22916(11) 0.0282(4) Uani d . 1 . . C
H4 0.2162 0.5161 0.2723 0.034 Uiso calc R 1 . . H
C5 0.22709(7) 0.6062(3) 0.16351(11) 0.0255(4) Uani d . 1 . . C
H5 0.2506 0.5004 0.1618 0.031 Uiso calc R 1 . . H
C6 0.32876(7) 0.4556(3) -0.03536(11) 0.0240(4) Uani d . 1 . . C
H6A 0.3099 0.3307 -0.0582 0.029 Uiso calc R 1 . . H
H6B 0.3669 0.4254 -0.0162 0.029 Uiso calc R 1 . . H
Fe2 0.5000 0.19638(5) 0.2500 0.01782(9) Uani d S 1 . . Fe
Cl2 0.436406(17) 0.44402(6) 0.16968(3) 0.02504(11) Uani d . 1 . . Cl
N3 0.44029(6) -0.0442(2) 0.20511(9) 0.0216(3) Uani d . 1 . . N
H3A 0.4108 0.0094 0.1675 0.026 Uiso calc R 1 . . H
H3B 0.4537 -0.1399 0.1780 0.026 Uiso calc R 1 . . H
N4 0.53275(6) 0.1473(2) 0.14522(9) 0.0204(3) Uani d . 1 . . N
C7 0.59057(7) -0.0476(3) 0.09209(11) 0.0269(4) Uani d . 1 . . C
H7 0.6141 -0.1575 0.0991 0.032 Uiso calc R 1 . . H
C8 0.58075(7) 0.0711(3) 0.02259(11) 0.0287(4) Uani d . 1 . . C
H8 0.5973 0.0451 -0.0189 0.034 Uiso calc R 1 . . H
C9 0.54614(8) 0.2294(3) 0.01458(11) 0.0303(4) Uani d . 1 . . C
H9 0.5383 0.3139 -0.0328 0.036 Uiso calc R 1 . . H
C10 0.52328(8) 0.2623(3) 0.07659(11) 0.0275(4) Uani d . 1 . . C
H10 0.4996 0.3717 0.0707 0.033 Uiso calc R 1 . . H
C11 0.56592(7) -0.0067(3) 0.15230(10) 0.0216(4) Uani d . 1 . . C
C12 0.57514(8) -0.1402(3) 0.22693(11) 0.0293(4) Uani d . 1 . . C
H12A 0.5547 -0.2652 0.2104 0.035 Uiso calc R 1 . . H
H12B 0.6129 -0.1763 0.2473 0.035 Uiso calc R 1 . . H

loop_
_atom_site_aniso_label
_atom_site_aniso_U_11
_atom_site_aniso_U_22
_atom_site_aniso_U_33
_atom_site_aniso_U_12
_atom_site_aniso_U_13
_atom_site_aniso_U_23
Fe1 0.01793(18) 0.01892(18) 0.01616(17) 0.00234(13) 0.00671(13) 0.00080(13)
Cl1 0.0219(2) 0.0240(2) 0.0218(2) -0.00264(16) 0.00713(17) -0.00366(16)
N1 0.0209(7) 0.0225(8) 0.0191(7) 0.0016(6) 0.0080(6) 0.0011(6)
C1 0.0196(8) 0.0209(9) 0.0190(8) -0.0029(7) 0.0056(7) -0.0032(7)
N2 0.0186(7) 0.0227(7) 0.0167(7) 0.0004(6) 0.0049(6) 0.0005(6)
C2 0.0251(9) 0.0253(10) 0.0247(9) -0.0022(8) 0.0111(7) -0.0053(7)
C3 0.0269(10) 0.0352(11) 0.0187(8) -0.0071(8) 0.0095(7) -0.0044(7)
C4 0.0270(10) 0.0370(11) 0.0200(9) 0.0005(8) 0.0063(7) 0.0074(8)
C5 0.0221(9) 0.0318(10) 0.0223(8) 0.0041(8) 0.0059(7) 0.0044(8)
C6 0.0296(10) 0.0201(9) 0.0257(9) 0.0046(7) 0.0138(8) 0.0001(7)
Fe2 0.02003(19) 0.01700(18) 0.01772(17) 0.000 0.00764(14) 0.000
Cl2 0.0243(2) 0.0237(2) 0.0262(2) 0.00658(17) 0.00630(17) 0.00133(17)
N3 0.0233(8) 0.0232(8) 0.0190(7) -0.0010(6) 0.0074(6) -0.0034(6)
N4 0.0213(7) 0.0206(7) 0.0202(7) 0.0023(6) 0.0078(6) 0.0014(6)
C7 0.0288(10) 0.0271(10) 0.0266(9) 0.0063(8) 0.0111(8) -0.0033(8)
C8 0.0301(10) 0.0371(11) 0.0225(9) -0.0008(8) 0.0133(8) -0.0032(8)
C9 0.0347(11) 0.0354(11) 0.0230(9) 0.0032(8) 0.0120(8) 0.0085(8)
C10 0.0306(10) 0.0289(10) 0.0252(9) 0.0089(8) 0.0119(8) 0.0078(8)
C11 0.0238(9) 0.0211(9) 0.0203(8) -0.0002(7) 0.0073(7) -0.0013(7)
C12 0.0403(11) 0.0247(10) 0.0264(9) 0.0115(8) 0.0154(8) 0.0048(8)

loop_
_atom_type_symbol
_atom_type_description
_atom_type_scat_dispersion_real
_atom_type_scat_dispersion_imag
_atom_type_scat_source
C C 0.0033 0.0016 'International Tables Vol C Tables 4.2.6.8 and 6.1.1.4'
H H 0.0000 0.0000 'International Tables Vol C Tables 4.2.6.8 and 6.1.1.4'
N N 0.0061 0.0033 'International Tables Vol C Tables 4.2.6.8 and 6.1.1.4'
Cl Cl 0.1484 0.1585 'International Tables Vol C Tables 4.2.6.8 and 6.1.1.4'
Fe Fe 0.3463 0.8444 'International Tables Vol C Tables 4.2.6.8 and 6.1.1.4'

loop_
_geom_angle_atom_site_label_1
_geom_angle_atom_site_label_2
_geom_angle_atom_site_label_3
_geom_angle_site_symmetry_1
_geom_angle_site_symmetry_3
_geom_angle
_geom_angle_publ_flag
N1 Fe1 N1 . 7_565 180.00(7) y
N1 Fe1 Cl1 . . 91.35(4) y
N1 Fe1 Cl1 7_565 . 88.65(4) y
N2 Fe1 N1 . . 102.87(5) y
N2 Fe1 N1 7_565 . 77.13(5) y
N2 Fe1 N1 . 7_565 77.13(5) ?
N2 Fe1 N1 7_565 7_565 102.87(5) ?
N2 Fe1 Cl1 . . 89.57(4) y
N2 Fe1 Cl1 7_565 . 90.43(4) y
N2 Fe1 Cl1 . 7_565 90.43(4) ?
N2 Fe1 Cl1 7_565 7_565 89.57(4) ?
N2 Fe1 N2 . 7_565 180.00(6) y
N1 Fe1 Cl1 . 7_565 88.65(4) ?
N1 Fe1 Cl1 7_565 7_565 91.35(4) ?
Cl1 Fe1 Cl1 . 7_565 180.000(17) y
C6 N1 Fe1 . . 111.47(10) ?
C6 N1 H1A . . 109.3 ?
Fe1 N1 H1A . . 109.3 ?
C6 N1 H1B . . 109.3 ?
Fe1 N1 H1B . . 109.3 ?
H1A N1 H1B . . 108.0 ?
N2 C1 C2 . . 121.36(16) ?
N2 C1 C6 . 7_565 117.50(14) ?
C2 C1 C6 . 7_565 121.10(15) ?
C1 N2 C5 . . 118.32(14) ?
C1 N2 Fe1 . . 116.34(11) ?
C5 N2 Fe1 . . 125.30(12) ?
C3 C2 C1 . . 119.66(17) ?
C3 C2 H2 . . 120.2 ?
C1 C2 H2 . . 120.2 ?
C2 C3 C4 . . 119.03(16) ?
C2 C3 H3 . . 120.5 ?
C4 C3 H3 . . 120.5 ?
C5 C4 C3 . . 118.22(17) ?
C5 C4 H4 . . 120.9 ?
C3 C4 H4 . . 120.9 ?
N2 C5 C4 . . 123.40(17) ?
N2 C5 H5 . . 118.3 ?
C4 C5 H5 . . 118.3 ?
N1 C6 C1 . 7_565 112.64(14) ?
N1 C6 H6A . . 109.1 ?
C1 C6 H6A 7_565 . 109.1 ?
N1 C6 H6B . . 109.1 ?
C1 C6 H6B 7_565 . 109.1 ?
H6A C6 H6B . . 107.8 ?
N3 Fe2 N3 . 2_655 87.58(8) y
N3 Fe2 Cl2 . 2_655 167.06(4) y
N3 Fe2 Cl2 . . 89.77(4) y
N4 Fe2 N3 2_655 . 75.68(5) ?
N4 Fe2 N3 . . 91.94(5) y
N4 Fe2 N3 2_655 2_655 91.94(5) ?
N4 Fe2 N3 . 2_655 75.68(5) y
N4 Fe2 N4 2_655 . 162.99(8) y
N4 Fe2 Cl2 2_655 2_655 91.76(4) ?
N4 Fe2 Cl2 . 2_655 99.68(4) y
N3 Fe2 Cl2 2_655 2_655 89.77(4) ?
N4 Fe2 Cl2 2_655 . 99.68(4) ?
N4 Fe2 Cl2 . . 91.76(4) y
N3 Fe2 Cl2 2_655 . 167.06(4) ?
Cl2 Fe2 Cl2 2_655 . 95.51(2) y
C12 N3 Fe2 2_655 . 112.74(10) ?
C12 N3 H3A 2_655 . 109.0 ?
Fe2 N3 H3A . . 109.0 ?
C12 N3 H3B 2_655 . 109.0 ?
Fe2 N3 H3B . . 109.0 ?
H3A N3 H3B . . 107.8 ?
C11 N4 C10 . . 117.53(14) ?
C11 N4 Fe2 . . 116.76(11) ?
C10 N4 Fe2 . . 125.69(12) ?
C8 C7 C11 . . 119.96(17) ?
C8 C7 H7 . . 120.0 ?
C11 C7 H7 . . 120.0 ?
C7 C8 C9 . . 118.33(16) ?
C7 C8 H8 . . 120.8 ?
C9 C8 H8 . . 120.8 ?
C10 C9 C8 . . 118.84(17) ?
C10 C9 H9 . . 120.6 ?
C8 C9 H9 . . 120.6 ?
N4 C10 C9 . . 123.37(17) ?
N4 C10 H10 . . 118.3 ?
C9 C10 H10 . . 118.3 ?
N4 C11 C7 . . 121.97(16) ?
N4 C11 C12 . . 117.89(14) ?
C7 C11 C12 . . 120.12(16) ?
N3 C12 C11 2_655 . 112.36(14) ?
N3 C12 H12A 2_655 . 109.1 ?
C11 C12 H12A . . 109.1 ?
N3 C12 H12B 2_655 . 109.1 ?
C11 C12 H12B . . 109.1 ?
H12A C12 H12B . . 107.9 ?

loop_
_geom_bond_atom_site_label_1
_geom_bond_atom_site_label_2
_geom_bond_site_symmetry_2
_geom_bond_distance
_geom_bond_publ_flag
Fe1 N1 . 2.1969(14) y
Fe1 N2 . 2.1746(13) y
Fe2 N3 . 2.2267(14) y
Fe2 N4 . 2.2198(14) y
Fe1 N2 7_565 2.1746(13) ?
Fe1 N1 7_565 2.1969(14) ?
Fe1 Cl1 . 2.4939(4) y
Fe1 Cl1 7_565 2.4939(4) ?
Fe2 Cl2 . 2.4613(5) y
N1 C6 . 1.476(2) ?
N1 H1A . 0.9200 ?
N1 H1B . 0.9200 ?
C1 N2 . 1.340(2) ?
C1 C2 . 1.396(2) ?
C1 C6 7_565 1.508(2) ?
N2 C5 . 1.347(2) ?
C2 C3 . 1.378(3) ?
C2 H2 . 0.9500 ?
C3 C4 . 1.386(3) ?
C3 H3 . 0.9500 ?
C4 C5 . 1.377(2) ?
C4 H4 . 0.9500 ?
C5 H5 . 0.9500 ?
C6 C1 7_565 1.508(2) ?
C6 H6A . 0.9900 ?
C6 H6B . 0.9900 ?
Fe2 N4 2_655 2.2198(14) ?
Fe2 N3 2_655 2.2267(14) ?
Fe2 Cl2 2_655 2.4613(5) ?
N3 C12 2_655 1.477(2) ?
N3 H3A . 0.9200 ?
N3 H3B . 0.9200 ?
N4 C11 . 1.338(2) ?
N4 C10 . 1.350(2) ?
C7 C8 . 1.375(3) ?
C7 C11 . 1.393(2) ?
C7 H7 . 0.9500 ?
C8 C9 . 1.382(3) ?
C8 H8 . 0.9500 ?
C9 C10 . 1.378(3) ?
C9 H9 . 0.9500 ?
C10 H10 . 0.9500 ?
C11 C12 . 1.502(2) ?
C12 N3 2_655 1.477(2) ?
C12 H12A . 0.9900 ?
C12 H12B . 0.9900 ?

loop_
_geom_hbond_atom_site_label_D
_geom_hbond_atom_site_label_H
_geom_hbond_atom_site_label_A
_geom_hbond_site_symmetry_A
_geom_hbond_distance_DH
_geom_hbond_distance_HA
_geom_hbond_distance_DA
_geom_hbond_angle_DHA
_geom_hbond_publ_flag
N1 H1A Cl2 . 0.92 2.70 3.4358(15) 137 yes
N1 H1B Cl1 1_545 0.92 2.68 3.4440(15) 141 yes
N3 H3A Cl1 1_545 0.92 2.62 3.4762(15) 156 yes
N3 H3B Cl2 1_545 0.92 2.81 3.4678(15) 129 yes

loop_
_geom_torsion_atom_site_label_1
_geom_torsion_atom_site_label_2
_geom_torsion_atom_site_label_3
_geom_torsion_atom_site_label_4
_geom_torsion_site_symmetry_1
_geom_torsion_site_symmetry_4
_geom_torsion
N2 Fe1 N1 C6 . . 161.43(11)
N2 Fe1 N1 C6 7_565 . -18.57(11)
Cl1 Fe1 N1 C6 . . -108.69(11)
Cl1 Fe1 N1 C6 7_565 . 71.31(11)
C2 C1 N2 C5 . . 0.0(2)
C6 C1 N2 C5 7_565 . 177.58(15)
C2 C1 N2 Fe1 . . -177.67(13)
C6 C1 N2 Fe1 7_565 . 0.0(2)
N1 Fe1 N2 C1 . . 169.60(12)
N1 Fe1 N2 C1 7_565 . -10.40(12)
Cl1 Fe1 N2 C1 . . 78.32(12)
Cl1 Fe1 N2 C1 7_565 . -101.68(12)
N1 Fe1 N2 C5 . . -7.83(15)
N1 Fe1 N2 C5 7_565 . 172.17(15)
Cl1 Fe1 N2 C5 . . -99.12(14)
Cl1 Fe1 N2 C5 7_565 . 80.88(14)
N2 C1 C2 C3 . . 0.7(3)
C6 C1 C2 C3 7_565 . -176.84(17)
C1 C2 C3 C4 . . -0.3(3)
C2 C3 C4 C5 . . -0.7(3)
C1 N2 C5 C4 . . -1.1(3)
Fe1 N2 C5 C4 . . 176.33(14)
C3 C4 C5 N2 . . 1.5(3)
Fe1 N1 C6 C1 . 7_565 24.19(18)
N4 Fe2 N3 C12 2_655 2_655 -16.70(12)
N4 Fe2 N3 C12 . 2_655 151.49(12)
Cl2 Fe2 N3 C12 2_655 2_655 -2.4(3)
Cl2 Fe2 N3 C12 . 2_655 -116.75(12)
N3 Fe2 N4 C11 . . -79.96(13)
N3 Fe2 N4 C11 2_655 . 7.05(12)
Cl2 Fe2 N4 C11 2_655 . 94.31(12)
Cl2 Fe2 N4 C11 . . -169.79(12)
N3 Fe2 N4 C10 . . 102.10(15)
N3 Fe2 N4 C10 2_655 . -170.89(16)
Cl2 Fe2 N4 C10 2_655 . -83.62(15)
Cl2 Fe2 N4 C10 . . 12.27(15)
C11 C7 C8 C9 . . -0.1(3)
C7 C8 C9 C10 . . 0.5(3)
C11 N4 C10 C9 . . -0.3(3)
Fe2 N4 C10 C9 . . 177.59(15)
C8 C9 C10 N4 . . -0.2(3)
C10 N4 C11 C7 . . 0.7(3)
Fe2 N4 C11 C7 . . -177.43(13)
C10 N4 C11 C12 . . -177.76(16)
Fe2 N4 C11 C12 . . 4.1(2)
C8 C7 C11 N4 . . -0.5(3)
C8 C7 C11 C12 . . 177.95(18)
N4 C11 C12 N3 . 2_655 -18.8(2)
C7 C11 C12 N3 . 2_655 162.71(16)
